data_4306392
loop_
_publ_author_name
'Stefan Welsch'
'Christophe Lescop'
'Manfred Scheer'
'R\'egis R\'eau'

_publ_section_title
;
AgI Bimetallic Molecular Clips with Adaptive Coordination Behavior for
Supramolecular Chemistry
;
_journal_name_full 'Inorganic Chemistry'
_journal_page_first 8592
_journal_page_last 8594
_journal_paper_doi 10.1021/ic801222j
_journal_volume 47
_journal_year 2008
_chemical_formula_moiety 'C120 H100 Ag4 Cl0 F24 N12 P8'
_chemical_formula_sum 'C120 H100 Ag4 Cl0 F24 N12 P8'
_chemical_formula_weight 2845.36
_chemical_name_systematic
;
 ?
;
_space_group_IT_number 2
_symmetry_cell_setting triclinic
_symmetry_space_group_name_Hall '-P 1'
_symmetry_space_group_name_H-M 'P -1'
_atom_sites_solution_hydrogens geom
_atom_sites_solution_primary direct
_atom_sites_solution_secondary difmap
_audit_creation_method SHELXL-97
_cell_angle_alpha 87.832(3)
_cell_angle_beta 72.812(3)
_cell_angle_gamma 87.074(3)
_cell_formula_units_Z 1
_cell_length_a 13.676(1)
_cell_length_b 15.285(1)
_cell_length_c 18.349(1)
_cell_measurement_temperature 100(2)
_cell_measurement_theta_max 26.41
_cell_measurement_theta_min 1.16
_cell_volume 3658.5(4)
_computing_structure_refinement 'SHELXL-97 (Sheldrick, 1997)'
_diffrn_ambient_temperature 100(2)
_diffrn_measured_fraction_theta_full 0.993
_diffrn_measured_fraction_theta_max 0.993
_diffrn_measurement_device_type CCD
_diffrn_measurement_method none
_diffrn_radiation_monochromator graphite
_diffrn_radiation_source 'fine-focus sealed tube'
_diffrn_radiation_type MoK\a
_diffrn_radiation_wavelength 0.71069
_diffrn_reflns_av_R_equivalents 0.0446
_diffrn_reflns_av_sigmaI/netI 0.0506
_diffrn_reflns_limit_h_max 16
_diffrn_reflns_limit_h_min -17
_diffrn_reflns_limit_k_max 19
_diffrn_reflns_limit_k_min -19
_diffrn_reflns_limit_l_max 22
_diffrn_reflns_limit_l_min -22
_diffrn_reflns_number 46899
_diffrn_reflns_theta_full 26.41
_diffrn_reflns_theta_max 26.41
_diffrn_reflns_theta_min 1.16
_diffrn_standards_decay_% 0
_exptl_absorpt_coefficient_mu 0.690
_exptl_absorpt_correction_type none
_exptl_crystal_colour yellow
_exptl_crystal_density_diffrn 1.291
_exptl_crystal_density_method 'not measured'
_exptl_crystal_description block
_exptl_crystal_F_000 1428
_exptl_crystal_size_max 0.2
_exptl_crystal_size_mid 0.14
_exptl_crystal_size_min 0.1
_refine_diff_density_max 1.364
_refine_diff_density_min -1.440
_refine_diff_density_rms 0.109
_refine_ls_extinction_method none
_refine_ls_goodness_of_fit_ref 1.069
_refine_ls_hydrogen_treatment constr
_refine_ls_matrix_type full
_refine_ls_number_parameters 792
_refine_ls_number_reflns 14911
_refine_ls_number_restraints 0
_refine_ls_restrained_S_all 1.069
_refine_ls_R_factor_all 0.0554
_refine_ls_R_factor_gt 0.0446
_refine_ls_shift/su_max 0.001
_refine_ls_shift/su_mean 0.000
_refine_ls_structure_factor_coef Fsqd
_refine_ls_weighting_details 'calc w=1/[\s^2^(Fo^2^)+(0.0668P)^2^+1.4701P] where P=(Fo^2^+2Fc^2^)/3'
_refine_ls_weighting_scheme calc
_refine_ls_wR_factor_gt 0.1202
_refine_ls_wR_factor_ref 0.1253
_reflns_number_gt 11858
_reflns_number_total 14911
_reflns_threshold_expression >2sigma(I)
_cod_data_source_file ic801222j_si_002_1.cif
_cod_data_source_block compound_3b
_cod_original_cell_volume 3659(2)
_cod_database_code 4306392

loop_
_symmetry_equiv_pos_as_xyz
'x, y, z'
'-x, -y, -z'

loop_
_atom_site_label
_atom_site_type_symbol
_atom_site_fract_x
_atom_site_fract_y
_atom_site_fract_z
_atom_site_U_iso_or_equiv
_atom_site_adp_type
_atom_site_occupancy
_atom_site_symmetry_multiplicity
_atom_site_calc_flag
_atom_site_refinement_flags
_atom_site_disorder_assembly
_atom_site_disorder_group
Ag2 Ag 0.014642(18) 0.264643(15) 0.139944(15) 0.02623(8) Uani 1 1 d . A .
Ag1 Ag 0.088993(19) 0.299417(17) 0.266964(17) 0.03279(9) Uani 1 1 d . . .
P1 P 0.09055(6) 0.13490(5) 0.19679(5) 0.01845(17) Uani 1 1 d . A .
P2 P -0.06683(6) 0.38953(5) 0.29670(4) 0.01544(16) Uani 1 1 d . A .
N2 N 0.0444(2) 0.14929(16) 0.04233(15) 0.0224(6) Uani 1 1 d . . .
N3 N -0.15410(19) 0.30569(16) 0.16574(15) 0.0194(5) Uani 1 1 d . . .
N4 N 0.0909(2) 0.43101(19) 0.37552(17) 0.0282(6) Uani 1 1 d . . .
N100 N 0.1265(2) 0.35568(17) 0.05496(16) 0.0251(6) Uani 1 1 d . . .
N200 N 0.2415(2) 0.36276(18) 0.19793(17) 0.0260(6) Uani 1 1 d . A .
C8 C 0.1618(2) 0.08776(19) 0.10685(19) 0.0231(7) Uani 1 1 d . . .
C7 C 0.2594(3) 0.0666(2) 0.1080(2) 0.0320(8) Uani 1 1 d . A .
C6 C 0.3529(3) 0.0484(2) 0.0410(3) 0.0456(11) Uani 1 1 d . . .
H6A H 0.3366 0.0596 -0.0066 0.055 Uiso 1 1 calc R A .
H6B H 0.3767 -0.0123 0.0426 0.055 Uiso 1 1 calc R . .
C5 C 0.4361(3) 0.1098(3) 0.0469(3) 0.0603(16) Uani 1 1 d . A .
H5A H 0.4966 0.1005 0.0037 0.072 Uiso 1 1 calc R . .
H5B H 0.4115 0.1701 0.0437 0.072 Uiso 1 1 calc R . .
C4 C 0.4656(3) 0.0966(3) 0.1189(4) 0.075(2) Uani 1 1 d . . .
H4A H 0.4800 0.1531 0.1349 0.090 Uiso 1 1 calc R A .
H4B H 0.5284 0.0605 0.1081 0.090 Uiso 1 1 calc R . .
C3 C 0.3835(3) 0.0531(3) 0.1863(3) 0.0561(14) Uani 1 1 d . A .
H3A H 0.3957 -0.0100 0.1850 0.067 Uiso 1 1 calc R . .
H3B H 0.3901 0.0728 0.2342 0.067 Uiso 1 1 calc R . .
C2 C 0.2770(3) 0.0749(2) 0.1828(2) 0.0342(9) Uani 1 1 d . . .
C1 C 0.1933(3) 0.1072(2) 0.2385(2) 0.0278(8) Uani 1 1 d . A .
N1 N 0.1324(8) 0.1953(6) 0.3404(5) 0.030(3) Uani 0.50 1 d PG A 1
C14 C 0.1942(7) 0.1233(6) 0.3084(3) 0.033(3) Uani 0.50 1 d PG A 1
C15 C 0.2455(4) 0.0729(4) 0.3513(3) 0.029(2) Uani 0.50 1 d PG A 1
H15 H 0.2869 0.0247 0.3299 0.035 Uiso 0.50 1 calc PR A 1
C16 C 0.2350(4) 0.0945(4) 0.4262(3) 0.0339(19) Uani 0.50 1 d PG A 1
H16 H 0.2693 0.0607 0.4549 0.041 Uiso 0.50 1 calc PR A 1
C17 C 0.1732(4) 0.1665(4) 0.4582(3) 0.0311(18) Uani 0.50 1 d PG A 1
H17 H 0.1662 0.1810 0.5083 0.037 Uiso 0.50 1 calc PR A 1
C18 C 0.1219(6) 0.2169(4) 0.4153(5) 0.025(2) Uani 0.50 1 d PG A 1
H18 H 0.0806 0.2651 0.4367 0.030 Uiso 0.50 1 calc PR A 1
C14B C 0.1739(7) 0.1173(6) 0.3258(3) 0.028(3) Uani 0.50 1 d PG A 2
N1B N 0.1211(8) 0.1939(6) 0.3564(5) 0.023(2) Uani 0.50 1 d PG A 2
C15B C 0.0963(7) 0.2074(4) 0.4344(5) 0.044(4) Uani 0.50 1 d PG A 2
H15B H 0.0610 0.2586 0.4548 0.053 Uiso 0.50 1 calc PR A 2
C16B C 0.1244(6) 0.1442(5) 0.4818(3) 0.049(2) Uani 0.50 1 d PG A 2
H16B H 0.1078 0.1532 0.5339 0.059 Uiso 0.50 1 calc PR A 2
C17B C 0.1772(7) 0.0676(4) 0.4512(3) 0.069(4) Uani 0.50 1 d PG A 2
H17B H 0.1960 0.0253 0.4829 0.083 Uiso 0.50 1 calc PR A 2
C18B C 0.2020(6) 0.0541(4) 0.3732(4) 0.043(2) Uani 0.50 1 d PG A 2
H18B H 0.2373 0.0029 0.3528 0.052 Uiso 0.50 1 calc PR A 2
C9 C 0.1194(2) 0.08847(19) 0.04161(19) 0.0234(7) Uani 1 1 d . A .
C10 C 0.1540(3) 0.0287(2) -0.0178(2) 0.0305(8) Uani 1 1 d . . .
H10 H 0.2043 -0.0142 -0.0167 0.037 Uiso 1 1 calc R A .
C11 C 0.1125(3) 0.0343(2) -0.0778(2) 0.0341(9) Uani 1 1 d . A .
H11 H 0.1359 -0.0037 -0.1183 0.041 Uiso 1 1 calc R . .
C12 C 0.0357(3) 0.0972(2) -0.0770(2) 0.0341(8) Uani 1 1 d . . .
H12 H 0.0063 0.1020 -0.1168 0.041 Uiso 1 1 calc R A .
C13 C 0.0035(3) 0.1528(2) -0.01588(19) 0.0264(7) Uani 1 1 d . A .
H13 H -0.0488 0.1944 -0.0151 0.032 Uiso 1 1 calc R . .
C19 C -0.0127(2) 0.06376(19) 0.24687(17) 0.0195(6) Uani 1 1 d . . .
C20 C -0.1106(3) 0.1000(2) 0.27846(19) 0.0253(7) Uani 1 1 d . A .
H20 H -0.1238 0.1596 0.2718 0.030 Uiso 1 1 calc R . .
C21 C -0.1893(3) 0.0474(2) 0.3202(2) 0.0353(8) Uani 1 1 d . . .
H21 H -0.2547 0.0717 0.3422 0.042 Uiso 1 1 calc R A .
C22 C -0.1688(3) -0.0414(2) 0.3285(2) 0.0357(9) Uani 1 1 d . A .
H22 H -0.2210 -0.0768 0.3563 0.043 Uiso 1 1 calc R . .
C23 C -0.0725(3) -0.0781(2) 0.2963(2) 0.0323(8) Uani 1 1 d . . .
H23 H -0.0606 -0.1381 0.3017 0.039 Uiso 1 1 calc R A .
C24 C 0.0071(3) -0.0264(2) 0.2557(2) 0.0266(7) Uani 1 1 d . A .
H24 H 0.0725 -0.0511 0.2346 0.032 Uiso 1 1 calc R . .
C31 C -0.1284(2) 0.43551(19) 0.22883(17) 0.0167(6) Uani 1 1 d . . .
C32 C -0.1104(2) 0.52220(19) 0.21692(17) 0.0185(6) Uani 1 1 d . A .
C33A C -0.1426(3) 0.5804(2) 0.1588(2) 0.0264(7) Uani 0.718(12) 1 d P A 1
H33A H -0.1057 0.5606 0.1081 0.032 Uiso 0.718(12) 1 calc PR A 1
H33B H -0.2151 0.5740 0.1658 0.032 Uiso 0.718(12) 1 calc PR A 1
C34A C -0.1238(5) 0.6762(3) 0.1635(3) 0.0351(18) Uani 0.718(12) 1 d P A 1
H34A H -0.1241 0.7056 0.1158 0.042 Uiso 0.718(12) 1 calc PR A 1
H34B H -0.1796 0.7020 0.2037 0.042 Uiso 0.718(12) 1 calc PR A 1
C35A C -0.0266(4) 0.6915(3) 0.1787(3) 0.0531(12) Uani 0.718(12) 1 d P A 1
H35A H -0.0217 0.7541 0.1827 0.064 Uiso 0.718(12) 1 calc PR A 1
H35B H 0.0289 0.6724 0.1350 0.064 Uiso 0.718(12) 1 calc PR A 1
C33B C -0.1426(3) 0.5804(2) 0.1588(2) 0.0264(7) Uani 0.282(12) 1 d P A 2
H33C H -0.2093 0.6083 0.1824 0.032 Uiso 0.282(12) 1 calc PR A 2
H33D H -0.1479 0.5454 0.1172 0.032 Uiso 0.282(12) 1 calc PR A 2
C34B C -0.0608(11) 0.6529(8) 0.1268(8) 0.028(4) Uiso 0.282(12) 1 d P A 2
H34C H -0.0025 0.6262 0.0893 0.034 Uiso 0.282(12) 1 calc PR A 2
H34D H -0.0908 0.6980 0.1004 0.034 Uiso 0.282(12) 1 calc PR A 2
C35B C -0.0266(4) 0.6915(3) 0.1787(3) 0.0531(12) Uani 0.282(12) 1 d P A 2
H35C H -0.0733 0.7414 0.1964 0.064 Uiso 0.282(12) 1 calc PR A 2
H35D H 0.0386 0.7153 0.1507 0.064 Uiso 0.282(12) 1 calc PR A 2
C36 C -0.0105(3) 0.6475(2) 0.2485(2) 0.0311(8) Uani 1 1 d . . .
H36A H -0.0451 0.6827 0.2922 0.037 Uiso 1 1 calc R A 1
H36B H 0.0621 0.6453 0.2436 0.037 Uiso 1 1 calc R A 1
C37 C -0.0487(2) 0.5557(2) 0.26333(18) 0.0206(6) Uani 1 1 d . A .
C38 C -0.0281(2) 0.49574(19) 0.31396(18) 0.0189(6) Uani 1 1 d . . .
C39 C 0.0356(2) 0.5038(2) 0.36564(18) 0.0229(7) Uani 1 1 d . A .
C40 C 0.0399(3) 0.5815(2) 0.4025(2) 0.0341(8) Uani 1 1 d . . .
H40 H -0.0005 0.6306 0.3971 0.041 Uiso 1 1 calc R A .
C41 C 0.1053(3) 0.5836(3) 0.4471(2) 0.0437(10) Uani 1 1 d . A .
H41 H 0.1095 0.6347 0.4717 0.052 Uiso 1 1 calc R . .
C42 C 0.1641(3) 0.5104(3) 0.4551(2) 0.0425(10) Uani 1 1 d . . .
H42 H 0.2096 0.5114 0.4839 0.051 Uiso 1 1 calc R A .
C43 C 0.1536(3) 0.4362(3) 0.4192(2) 0.0373(9) Uani 1 1 d . A .
H43 H 0.1924 0.3862 0.4254 0.045 Uiso 1 1 calc R . .
C44 C -0.1943(2) 0.38215(19) 0.19930(17) 0.0180(6) Uani 1 1 d . A .
C45 C -0.2976(2) 0.4062(2) 0.2113(2) 0.0258(7) Uani 1 1 d . . .
H45 H -0.3241 0.4592 0.2338 0.031 Uiso 1 1 calc R A .
C46 C -0.3604(3) 0.3511(2) 0.1897(2) 0.0320(8) Uani 1 1 d . A .
H46 H -0.4296 0.3658 0.1985 0.038 Uiso 1 1 calc R . .
C47 C -0.3188(3) 0.2737(2) 0.1547(2) 0.0292(8) Uani 1 1 d . . .
H47 H -0.3592 0.2358 0.1390 0.035 Uiso 1 1 calc R A .
C48 C -0.2161(3) 0.2540(2) 0.14361(19) 0.0273(7) Uani 1 1 d . A .
H48 H -0.1882 0.2022 0.1195 0.033 Uiso 1 1 calc R . .
C49 C -0.1740(2) 0.35304(19) 0.37611(17) 0.0179(6) Uani 1 1 d . . .
C50 C -0.1671(3) 0.2710(2) 0.40998(18) 0.0224(7) Uani 1 1 d . A .
H50 H -0.1062 0.2374 0.3955 0.027 Uiso 1 1 calc R . .
C51 C -0.2529(3) 0.2388(2) 0.4665(2) 0.0299(8) Uani 1 1 d . . .
H51 H -0.2485 0.1843 0.4898 0.036 Uiso 1 1 calc R A .
C52 C -0.3434(3) 0.2890(3) 0.4869(2) 0.0325(8) Uani 1 1 d . A .
H52 H -0.4004 0.2673 0.5233 0.039 Uiso 1 1 calc R . .
C53 C -0.3503(3) 0.3711(2) 0.45388(19) 0.0283(7) Uani 1 1 d . . .
H53 H -0.4114 0.4044 0.4684 0.034 Uiso 1 1 calc R A .
C54 C -0.2653(2) 0.4040(2) 0.39868(18) 0.0237(7) Uani 1 1 d . A .
H54 H -0.2694 0.4595 0.3771 0.028 Uiso 1 1 calc R . .
C100 C 0.2099(3) 0.3155(2) 0.0079(2) 0.0286(8) Uani 1 1 d . A .
H100 H 0.2084 0.2557 0.0009 0.034 Uiso 1 1 calc R . .
C101 C 0.1297(3) 0.4425(2) 0.0618(2) 0.0286(7) Uani 1 1 d . A .
H101 H 0.0719 0.4719 0.0926 0.034 Uiso 1 1 calc R . .
C102 C 0.2979(3) 0.3585(2) -0.0307(2) 0.0275(7) Uani 1 1 d . . .
H102 H 0.3536 0.3279 -0.0629 0.033 Uiso 1 1 calc R A .
C103 C 0.2146(3) 0.4910(2) 0.0255(2) 0.0282(7) Uani 1 1 d . . .
H103 H 0.2131 0.5512 0.0319 0.034 Uiso 1 1 calc R A .
C104 C 0.3019(2) 0.4481(2) -0.02061(18) 0.0224(7) Uani 1 1 d . A .
C105 C 0.3944(3) 0.4911(2) -0.05533(19) 0.0239(7) Uani 1 1 d . . .
C200 C 0.3206(3) 0.3162(2) 0.1544(2) 0.0291(8) Uani 1 1 d . . .
H200 H 0.3127 0.2568 0.1496 0.035 Uiso 1 1 calc R A .
C201 C 0.2554(3) 0.4488(2) 0.2026(2) 0.0311(8) Uani 1 1 d . . .
H201 H 0.2011 0.4830 0.2324 0.037 Uiso 1 1 calc R A .
C202 C 0.4140(3) 0.3507(2) 0.1157(2) 0.0282(7) Uani 1 1 d . A .
H202 H 0.4668 0.3152 0.0858 0.034 Uiso 1 1 calc R . .
C203 C 0.3450(3) 0.4892(2) 0.1661(2) 0.0311(8) Uani 1 1 d . A .
H203 H 0.3502 0.5490 0.1708 0.037 Uiso 1 1 calc R . .
C204 C 0.4277(2) 0.4391(2) 0.12226(18) 0.0219(6) Uani 1 1 d . . .
C205 C 0.4757(3) 0.5225(2) -0.08442(19) 0.0238(7) Uani 1 1 d . . .
P10 P 0.27758(7) 0.77148(6) 0.07224(6) 0.0296(2) Uani 1 1 d . . .
F10 F 0.2595(2) 0.70152(17) 0.14167(15) 0.0558(7) Uani 1 1 d . . .
F11 F 0.3741(2) 0.71511(19) 0.02447(18) 0.0645(8) Uani 1 1 d . . .
F12 F 0.3479(2) 0.82673(19) 0.10764(16) 0.0585(7) Uani 1 1 d . . .
F13 F 0.2943(2) 0.84101(15) 0.00215(15) 0.0551(7) Uani 1 1 d . . .
F14 F 0.1798(2) 0.82805(16) 0.11930(16) 0.0577(7) Uani 1 1 d . . .
F15 F 0.20600(18) 0.71764(14) 0.03657(14) 0.0432(6) Uani 1 1 d . . .
P20 P 0.69269(8) 0.70225(6) 0.40785(6) 0.0353(2) Uani 1 1 d . . .
F20 F 0.7095(2) 0.62680(16) 0.34706(16) 0.0571(7) Uani 1 1 d . . .
F21 F 0.7902(3) 0.6674(3) 0.4278(2) 0.1005(13) Uani 1 1 d . . .
F22 F 0.7590(2) 0.76415(17) 0.34221(17) 0.0659(8) Uani 1 1 d . . .
F23 F 0.6737(3) 0.7825(2) 0.46440(18) 0.0789(10) Uani 1 1 d . . .
F24 F 0.5915(2) 0.73760(19) 0.3866(2) 0.0691(8) Uani 1 1 d . . .
F25 F 0.6184(3) 0.6409(2) 0.4694(2) 0.1034(14) Uani 1 1 d . . .

loop_
_atom_site_aniso_label
_atom_site_aniso_U_11
_atom_site_aniso_U_22
_atom_site_aniso_U_33
_atom_site_aniso_U_23
_atom_site_aniso_U_13
_atom_site_aniso_U_12
Ag2 0.01634(13) 0.01678(12) 0.03854(16) 0.00093(10) 0.00282(10) -0.00222(9)
Ag1 0.01453(14) 0.02859(14) 0.04473(18) 0.00848(12) 0.00555(11) 0.00389(10)
P1 0.0157(4) 0.0156(3) 0.0241(4) -0.0050(3) -0.0058(3) 0.0009(3)
P2 0.0126(4) 0.0161(3) 0.0172(4) -0.0032(3) -0.0033(3) -0.0013(3)
N2 0.0239(14) 0.0167(12) 0.0227(14) -0.0037(10) 0.0004(11) -0.0057(10)
N3 0.0170(13) 0.0210(12) 0.0187(13) -0.0045(10) -0.0022(10) -0.0037(10)
N4 0.0231(15) 0.0352(15) 0.0284(16) -0.0072(13) -0.0105(12) 0.0019(12)
N100 0.0192(14) 0.0230(13) 0.0299(16) -0.0019(11) -0.0012(12) -0.0062(11)
N200 0.0182(14) 0.0249(14) 0.0316(16) -0.0003(12) -0.0015(12) -0.0039(11)
C8 0.0185(16) 0.0150(14) 0.0308(18) -0.0078(13) 0.0012(13) 0.0002(11)
C7 0.0193(17) 0.0159(15) 0.056(2) -0.0146(15) -0.0019(16) 0.0004(12)
C6 0.0209(19) 0.0268(18) 0.076(3) -0.0236(19) 0.0094(19) -0.0010(14)
C5 0.0160(19) 0.037(2) 0.115(5) -0.031(3) 0.005(2) -0.0032(16)
C4 0.018(2) 0.044(3) 0.166(6) -0.031(3) -0.029(3) 0.0064(18)
C3 0.030(2) 0.033(2) 0.115(4) -0.027(2) -0.035(3) 0.0157(17)
C2 0.0223(18) 0.0226(16) 0.061(3) -0.0145(16) -0.0157(17) 0.0026(13)
C1 0.0268(18) 0.0181(15) 0.044(2) -0.0046(14) -0.0194(16) 0.0023(13)
N1 0.026(5) 0.045(6) 0.025(4) -0.011(3) -0.014(4) -0.007(4)
C14 0.034(6) 0.024(5) 0.045(6) 0.007(4) -0.020(5) -0.003(4)
C15 0.015(4) 0.034(4) 0.036(5) 0.005(3) -0.005(3) -0.010(3)
C16 0.015(4) 0.057(5) 0.031(4) 0.017(4) -0.009(3) -0.015(3)
C17 0.024(4) 0.051(5) 0.020(4) 0.004(3) -0.009(3) -0.009(3)
C18 0.028(5) 0.043(5) 0.005(4) -0.008(3) -0.007(4) 0.005(4)
C14B 0.027(5) 0.032(6) 0.031(4) -0.022(4) -0.017(4) 0.013(4)
N1B 0.028(5) 0.014(4) 0.027(4) -0.002(3) -0.010(3) 0.014(3)
C15B 0.057(8) 0.041(5) 0.037(7) 0.003(5) -0.018(6) -0.003(5)
C16B 0.071(8) 0.054(6) 0.031(5) -0.001(4) -0.029(5) 0.014(5)
C17B 0.102(10) 0.075(7) 0.040(6) -0.007(5) -0.042(7) 0.047(7)
C18B 0.060(7) 0.037(5) 0.039(5) -0.007(4) -0.028(5) 0.028(5)
C9 0.0219(17) 0.0169(14) 0.0256(17) -0.0018(12) 0.0034(13) -0.0085(12)
C10 0.033(2) 0.0204(15) 0.0284(19) -0.0035(14) 0.0065(15) -0.0054(14)
C11 0.052(2) 0.0230(17) 0.0201(18) -0.0053(14) 0.0029(16) -0.0093(16)
C12 0.054(2) 0.0235(17) 0.0230(18) 0.0011(14) -0.0063(17) -0.0127(16)
C13 0.0317(19) 0.0247(16) 0.0215(17) 0.0004(13) -0.0047(14) -0.0086(14)
C19 0.0236(16) 0.0190(14) 0.0164(15) -0.0010(12) -0.0062(13) -0.0037(12)
C20 0.0239(17) 0.0223(15) 0.0281(18) -0.0011(13) -0.0050(14) -0.0014(13)
C21 0.0250(19) 0.039(2) 0.039(2) -0.0028(17) -0.0034(16) -0.0028(15)
C22 0.036(2) 0.0351(19) 0.035(2) 0.0046(16) -0.0085(17) -0.0171(16)
C23 0.046(2) 0.0203(16) 0.035(2) 0.0037(14) -0.0187(17) -0.0064(15)
C24 0.0310(19) 0.0212(15) 0.0292(18) -0.0059(13) -0.0113(15) 0.0017(13)
C31 0.0120(14) 0.0207(14) 0.0146(15) -0.0035(11) 0.0008(11) 0.0004(11)
C32 0.0156(15) 0.0212(14) 0.0171(15) -0.0043(12) -0.0019(12) -0.0002(11)
C33A 0.0272(18) 0.0235(16) 0.0278(18) 0.0038(13) -0.0075(14) -0.0021(13)
C34A 0.048(4) 0.025(3) 0.035(3) 0.011(2) -0.017(3) -0.002(2)
C35A 0.068(3) 0.042(2) 0.060(3) 0.026(2) -0.032(2) -0.034(2)
C33B 0.0272(18) 0.0235(16) 0.0278(18) 0.0038(13) -0.0075(14) -0.0021(13)
C35B 0.068(3) 0.042(2) 0.060(3) 0.026(2) -0.032(2) -0.034(2)
C36 0.038(2) 0.0192(15) 0.038(2) -0.0023(14) -0.0124(16) -0.0090(14)
C37 0.0174(15) 0.0202(15) 0.0210(16) -0.0058(12) 0.0002(12) -0.0027(12)
C38 0.0134(14) 0.0201(14) 0.0216(16) -0.0051(12) -0.0016(12) -0.0036(11)
C39 0.0169(16) 0.0289(16) 0.0218(17) -0.0059(13) -0.0023(13) -0.0077(12)
C40 0.040(2) 0.0307(18) 0.034(2) -0.0069(15) -0.0134(17) -0.0086(15)
C41 0.054(3) 0.047(2) 0.033(2) -0.0132(18) -0.0123(19) -0.022(2)
C42 0.031(2) 0.065(3) 0.037(2) -0.011(2) -0.0178(18) -0.0128(19)
C43 0.028(2) 0.054(2) 0.035(2) -0.0118(18) -0.0171(17) 0.0021(17)
C44 0.0155(15) 0.0219(14) 0.0152(15) 0.0019(12) -0.0027(12) -0.0012(11)
C45 0.0184(16) 0.0283(16) 0.0306(18) -0.0016(14) -0.0071(14) 0.0002(13)
C46 0.0195(17) 0.043(2) 0.037(2) 0.0037(16) -0.0148(15) -0.0034(15)
C47 0.0252(18) 0.0386(19) 0.0280(18) 0.0003(15) -0.0125(15) -0.0119(14)
C48 0.0285(18) 0.0286(17) 0.0247(18) -0.0061(14) -0.0054(14) -0.0092(14)
C49 0.0150(15) 0.0227(14) 0.0162(15) -0.0063(12) -0.0033(12) -0.0051(11)
C50 0.0221(17) 0.0248(15) 0.0217(16) -0.0017(13) -0.0078(13) -0.0047(12)
C51 0.034(2) 0.0279(17) 0.0246(18) 0.0035(14) -0.0025(15) -0.0094(14)
C52 0.0251(18) 0.048(2) 0.0212(17) -0.0043(15) 0.0012(14) -0.0145(16)
C53 0.0171(16) 0.0413(19) 0.0238(18) -0.0066(15) -0.0014(13) -0.0009(14)
C54 0.0210(16) 0.0280(16) 0.0216(17) -0.0035(13) -0.0052(13) -0.0014(13)
C100 0.0275(18) 0.0199(15) 0.036(2) -0.0044(14) -0.0051(15) -0.0059(13)
C101 0.0230(17) 0.0235(16) 0.0326(19) -0.0029(14) 0.0023(14) -0.0010(13)
C102 0.0204(17) 0.0263(16) 0.0307(19) -0.0047(14) 0.0014(14) -0.0029(13)
C103 0.0296(19) 0.0195(15) 0.0321(19) 0.0011(14) -0.0036(15) -0.0056(13)
C104 0.0227(17) 0.0255(16) 0.0206(16) 0.0014(13) -0.0077(13) -0.0086(13)
C105 0.0225(17) 0.0249(16) 0.0245(17) -0.0001(13) -0.0066(14) -0.0047(13)
C200 0.0208(17) 0.0256(16) 0.036(2) -0.0078(14) 0.0006(15) -0.0045(13)
C201 0.0190(17) 0.0249(16) 0.043(2) -0.0029(15) 0.0012(15) 0.0025(13)
C202 0.0174(16) 0.0295(17) 0.0324(19) -0.0086(14) 0.0028(14) -0.0051(13)
C203 0.0294(19) 0.0224(16) 0.038(2) -0.0012(15) -0.0043(16) -0.0046(14)
C204 0.0152(15) 0.0279(16) 0.0226(17) 0.0006(13) -0.0050(13) -0.0045(12)
C205 0.0235(17) 0.0256(16) 0.0234(17) -0.0018(13) -0.0075(14) -0.0052(13)
P10 0.0252(5) 0.0282(4) 0.0344(5) -0.0051(4) -0.0062(4) -0.0036(4)
F10 0.0772(19) 0.0463(14) 0.0483(15) 0.0084(12) -0.0248(14) -0.0118(13)
F11 0.0392(15) 0.0676(18) 0.076(2) -0.0175(15) -0.0010(13) 0.0155(13)
F12 0.0543(17) 0.0705(17) 0.0600(17) -0.0057(14) -0.0261(14) -0.0282(14)
F13 0.083(2) 0.0367(13) 0.0481(15) 0.0029(11) -0.0212(14) -0.0201(13)
F14 0.0437(15) 0.0476(14) 0.0732(19) -0.0297(13) -0.0013(13) 0.0043(11)
F15 0.0460(14) 0.0353(11) 0.0527(14) -0.0095(10) -0.0186(11) -0.0102(10)
P20 0.0353(5) 0.0354(5) 0.0281(5) -0.0016(4) 0.0012(4) 0.0016(4)
F20 0.0478(15) 0.0391(13) 0.0722(18) -0.0214(13) 0.0037(13) -0.0013(11)
F21 0.089(3) 0.137(3) 0.093(3) -0.012(2) -0.058(2) 0.037(2)
F22 0.0643(19) 0.0393(14) 0.0735(19) 0.0017(13) 0.0129(15) -0.0121(12)
F23 0.095(3) 0.085(2) 0.0589(19) -0.0397(17) -0.0245(18) 0.0136(19)
F24 0.0445(16) 0.0581(17) 0.100(2) -0.0215(16) -0.0139(16) 0.0135(13)
F25 0.107(3) 0.087(2) 0.074(2) 0.0254(19) 0.036(2) -0.006(2)

loop_
_atom_type_symbol
_atom_type_description
_atom_type_scat_dispersion_real
_atom_type_scat_dispersion_imag
_atom_type_scat_source
C C 0.0033 0.0016 'International Tables Vol C Tables 4.2.6.8 and 6.1.1.4'
H H 0.0000 0.0000 'International Tables Vol C Tables 4.2.6.8 and 6.1.1.4'
N N 0.0061 0.0033 'International Tables Vol C Tables 4.2.6.8 and 6.1.1.4'
F F 0.0171 0.0103 'International Tables Vol C Tables 4.2.6.8 and 6.1.1.4'
P P 0.1023 0.0942 'International Tables Vol C Tables 4.2.6.8 and 6.1.1.4'
Cl Cl 0.1484 0.1585 'International Tables Vol C Tables 4.2.6.8 and 6.1.1.4'
Ag Ag -0.8971 1.1015 'International Tables Vol C Tables 4.2.6.8 and 6.1.1.4'

loop_
_geom_angle_atom_site_label_1
_geom_angle_atom_site_label_2
_geom_angle_atom_site_label_3
_geom_angle
_geom_angle_site_symmetry_1
_geom_angle_site_symmetry_3
_geom_angle_publ_flag
N3 Ag2 N100 115.27(10) . . ?
N3 Ag2 N2 104.99(9) . . ?
N100 Ag2 N2 91.34(9) . . ?
N3 Ag2 P1 127.02(7) . . ?
N100 Ag2 P1 117.69(8) . . ?
N2 Ag2 P1 75.68(7) . . ?
N3 Ag2 Ag1 110.76(6) . . ?
N100 Ag2 Ag1 94.72(7) . . ?
N2 Ag2 Ag1 136.71(7) . . ?
P1 Ag2 Ag1 63.61(2) . . ?
N1 Ag1 N200 105.9(3) . . ?
N1 Ag1 N1B 6.1(4) . . ?
N200 Ag1 N1B 110.0(3) . . ?
N1 Ag1 P2 127.1(3) . . ?
N200 Ag1 P2 118.39(8) . . ?
N1B Ag1 P2 121.2(2) . . ?
N1 Ag1 P1 72.3(3) . . ?
N200 Ag1 P1 105.22(7) . . ?
N1B Ag1 P1 75.9(3) . . ?
P2 Ag1 P1 118.01(3) . . ?
N1 Ag1 Ag2 123.6(3) . . ?
N200 Ag1 Ag2 97.75(8) . . ?
N1B Ag1 Ag2 126.1(3) . . ?
P2 Ag1 Ag2 79.03(3) . . ?
P1 Ag1 Ag2 52.127(19) . . ?
C8 P1 C1 92.11(16) . . ?
C8 P1 C19 109.76(14) . . ?
C1 P1 C19 104.93(16) . . ?
C8 P1 Ag2 95.94(12) . . ?
C1 P1 Ag2 140.35(11) . . ?
C19 P1 Ag2 108.58(11) . . ?
C8 P1 Ag1 134.78(10) . . ?
C1 P1 Ag1 82.77(10) . . ?
C19 P1 Ag1 114.99(10) . . ?
Ag2 P1 Ag1 64.27(3) . . ?
C38 P2 C31 91.64(14) . . ?
C38 P2 C49 111.08(13) . . ?
C31 P2 C49 103.32(14) . . ?
C38 P2 Ag1 104.35(10) . . ?
C31 P2 Ag1 125.89(10) . . ?
C49 P2 Ag1 117.28(11) . . ?
C13 N2 C9 118.6(3) . . ?
C13 N2 Ag2 124.2(2) . . ?
C9 N2 Ag2 116.3(2) . . ?
C48 N3 C44 118.2(3) . . ?
C48 N3 Ag2 118.8(2) . . ?
C44 N3 Ag2 122.97(19) . . ?
C43 N4 C39 118.1(3) . . ?
C101 N100 C100 116.8(3) . . ?
C101 N100 Ag2 125.2(2) . . ?
C100 N100 Ag2 115.6(2) . . ?
C200 N200 C201 116.2(3) . . ?
C200 N200 Ag1 122.4(2) . . ?
C201 N200 Ag1 121.3(2) . . ?
C7 C8 C9 128.5(3) . . ?
C7 C8 P1 109.2(3) . . ?
C9 C8 P1 121.6(2) . . ?
C8 C7 C2 114.7(3) . . ?
C8 C7 C6 128.0(4) . . ?
C2 C7 C6 116.7(3) . . ?
C7 C6 C5 107.2(3) . . ?
C4 C5 C6 113.6(4) . . ?
C5 C4 C3 114.9(4) . . ?
C2 C3 C4 111.9(4) . . ?
C1 C2 C7 114.2(3) . . ?
C1 C2 C3 129.3(4) . . ?
C7 C2 C3 116.4(4) . . ?
C14 C1 C2 123.7(5) . . ?
C14 C1 C14B 11.2(7) . . ?
C2 C1 C14B 131.4(4) . . ?
C14 C1 P1 126.9(5) . . ?
C2 C1 P1 109.0(3) . . ?
C14B C1 P1 119.5(4) . . ?
C14 N1 C18 120.0 . . ?
C14 N1 Ag1 120.7(4) . . ?
C18 N1 Ag1 116.6(5) . . ?
C1 C14 C15 126.0(6) . . ?
C1 C14 N1 113.9(6) . . ?
C15 C14 N1 120.0 . . ?
C14 C15 C16 120.0 . . ?
C17 C16 C15 120.0 . . ?
C16 C17 C18 120.0 . . ?
C17 C18 N1 120.0 . . ?
N1B C14B C18B 120.0 . . ?
N1B C14B C1 115.7(5) . . ?
C18B C14B C1 124.3(5) . . ?
C14B N1B C15B 120.0 . . ?
C14B N1B Ag1 115.8(4) . . ?
C15B N1B Ag1 124.0(4) . . ?
C16B C15B N1B 120.0 . . ?
C17B C16B C15B 120.0 . . ?
C18B C17B C16B 120.0 . . ?
C17B C18B C14B 120.0 . . ?
N2 C9 C10 121.4(3) . . ?
N2 C9 C8 116.3(3) . . ?
C10 C9 C8 122.4(3) . . ?
C11 C10 C9 119.3(4) . . ?
C10 C11 C12 119.2(3) . . ?
C11 C12 C13 118.6(4) . . ?
N2 C13 C12 123.0(4) . . ?
C20 C19 C24 120.1(3) . . ?
C20 C19 P1 119.4(2) . . ?
C24 C19 P1 120.5(3) . . ?
C19 C20 C21 120.2(3) . . ?
C22 C21 C20 119.2(3) . . ?
C23 C22 C21 121.0(3) . . ?
C22 C23 C24 120.6(3) . . ?
C23 C24 C19 119.0(3) . . ?
C32 C31 C44 128.9(3) . . ?
C32 C31 P2 110.2(2) . . ?
C44 C31 P2 120.7(2) . . ?
C31 C32 C37 113.7(3) . . ?
C31 C32 C33A 124.9(3) . . ?
C37 C32 C33A 121.3(3) . . ?
C34A C33A C32 114.0(3) . . ?
C35A C34A C33A 113.5(4) . . ?
C34A C35A C36 116.4(4) . . ?
C35A C36 C37 114.3(3) . . ?
C38 C37 C32 114.0(3) . . ?
C38 C37 C36 126.4(3) . . ?
C32 C37 C36 119.6(3) . . ?
C37 C38 C39 129.1(3) . . ?
C37 C38 P2 109.8(2) . . ?
C39 C38 P2 119.9(2) . . ?
N4 C39 C40 121.1(3) . . ?
N4 C39 C38 115.8(3) . . ?
C40 C39 C38 123.0(3) . . ?
C41 C40 C39 118.7(4) . . ?
C42 C41 C40 120.2(3) . . ?
C43 C42 C41 117.9(4) . . ?
N4 C43 C42 124.0(4) . . ?
N3 C44 C45 120.9(3) . . ?
N3 C44 C31 118.1(3) . . ?
C45 C44 C31 120.7(3) . . ?
C46 C45 C44 119.8(3) . . ?
C45 C46 C47 119.0(3) . . ?
C48 C47 C46 118.5(3) . . ?
N3 C48 C47 123.5(3) . . ?
C50 C49 C54 120.0(3) . . ?
C50 C49 P2 119.4(2) . . ?
C54 C49 P2 120.4(2) . . ?
C49 C50 C51 119.8(3) . . ?
C52 C51 C50 119.6(3) . . ?
C51 C52 C53 120.7(3) . . ?
C52 C53 C54 120.1(3) . . ?
C49 C54 C53 119.7(3) . . ?
N100 C100 C102 123.5(3) . . ?
N100 C101 C103 123.7(3) . . ?
C100 C102 C104 119.1(3) . . ?
C104 C103 C101 119.0(3) . . ?
C103 C104 C102 117.8(3) . . ?
C103 C104 C105 122.8(3) . . ?
C102 C104 C105 119.4(3) . . ?
C205 C105 C104 175.9(4) . . ?
N200 C200 C202 124.0(3) . . ?
N200 C201 C203 124.0(3) . . ?
C200 C202 C204 119.0(3) . . ?
C201 C203 C204 119.0(3) . . ?
C202 C204 C203 117.7(3) . . ?
C202 C204 C205 120.9(3) . 2_665 ?
C203 C204 C205 121.4(3) . 2_665 ?
C105 C205 C204 177.6(4) . 2_665 ?
F11 P10 F14 179.19(17) . . ?
F11 P10 F12 91.29(16) . . ?
F14 P10 F12 89.38(15) . . ?
F11 P10 F10 90.62(17) . . ?
F14 P10 F10 89.82(16) . . ?
F12 P10 F10 91.05(15) . . ?
F11 P10 F15 89.45(15) . . ?
F14 P10 F15 89.88(14) . . ?
F12 P10 F15 179.00(16) . . ?
F10 P10 F15 89.62(14) . . ?
F11 P10 F13 89.53(16) . . ?
F14 P10 F13 90.02(16) . . ?
F12 P10 F13 89.83(14) . . ?
F10 P10 F13 179.11(15) . . ?
F15 P10 F13 89.51(13) . . ?
F21 P20 F22 90.8(2) . . ?
F21 P20 F25 94.2(3) . . ?
F22 P20 F25 174.6(2) . . ?
F21 P20 F20 89.52(19) . . ?
F22 P20 F20 88.85(15) . . ?
F25 P20 F20 89.11(19) . . ?
F21 P20 F23 93.6(2) . . ?
F22 P20 F23 88.40(18) . . ?
F25 P20 F23 93.4(2) . . ?
F20 P20 F23 175.89(19) . . ?
F21 P20 F24 179.4(2) . . ?
F22 P20 F24 89.24(18) . . ?
F25 P20 F24 85.8(2) . . ?
F20 P20 F24 89.90(16) . . ?
F23 P20 F24 87.02(17) . . ?

loop_
_geom_bond_atom_site_label_1
_geom_bond_atom_site_label_2
_geom_bond_distance
_geom_bond_site_symmetry_2
_geom_bond_publ_flag
Ag2 N3 2.274(3) . ?
Ag2 N100 2.314(3) . ?
Ag2 N2 2.494(3) . ?
Ag2 P1 2.5243(10) . ?
Ag2 Ag1 2.8806(8) . ?
Ag1 N1 2.216(6) . ?
Ag1 N200 2.333(3) . ?
Ag1 N1B 2.375(5) . ?
Ag1 P2 2.4096(10) . ?
Ag1 P1 2.8645(11) . ?
P1 C8 1.806(3) . ?
P1 C1 1.813(3) . ?
P1 C19 1.826(3) . ?
P2 C38 1.801(3) . ?
P2 C31 1.802(3) . ?
P2 C49 1.828(3) . ?
N2 C13 1.342(4) . ?
N2 C9 1.347(4) . ?
N3 C48 1.343(4) . ?
N3 C44 1.355(4) . ?
N4 C43 1.343(5) . ?
N4 C39 1.349(4) . ?
N100 C101 1.342(4) . ?
N100 C100 1.345(4) . ?
N200 C200 1.330(4) . ?
N200 C201 1.348(4) . ?
C8 C7 1.364(5) . ?
C8 C9 1.475(5) . ?
C7 C2 1.473(6) . ?
C7 C6 1.511(5) . ?
C6 C5 1.543(5) . ?
C5 C4 1.496(9) . ?
C4 C3 1.558(8) . ?
C3 C2 1.498(5) . ?
C2 C1 1.374(5) . ?
C1 C14 1.319(6) . ?
C1 C14B 1.558(7) . ?
N1 C14 1.3900 . ?
N1 C18 1.3900 . ?
C14 C15 1.3900 . ?
C15 C16 1.3900 . ?
C16 C17 1.3900 . ?
C17 C18 1.3900 . ?
C14B N1B 1.3900 . ?
C14B C18B 1.3900 . ?
N1B C15B 1.3900 . ?
C15B C16B 1.3900 . ?
C16B C17B 1.3900 . ?
C17B C18B 1.3900 . ?
C9 C10 1.406(5) . ?
C10 C11 1.377(6) . ?
C11 C12 1.385(6) . ?
C12 C13 1.384(5) . ?
C19 C20 1.388(5) . ?
C19 C24 1.404(4) . ?
C20 C21 1.395(5) . ?
C21 C22 1.384(5) . ?
C22 C23 1.374(6) . ?
C23 C24 1.390(5) . ?
C31 C32 1.358(4) . ?
C31 C44 1.473(4) . ?
C32 C37 1.484(4) . ?
C32 C33A 1.513(5) . ?
C33A C34A 1.509(6) . ?
C34A C35A 1.468(7) . ?
C35A C36 1.491(6) . ?
C36 C37 1.509(4) . ?
C37 C38 1.360(5) . ?
C38 C39 1.477(4) . ?
C39 C40 1.401(4) . ?
C40 C41 1.380(6) . ?
C41 C42 1.373(6) . ?
C42 C43 1.368(5) . ?
C44 C45 1.396(4) . ?
C45 C46 1.379(5) . ?
C46 C47 1.380(5) . ?
C47 C48 1.377(5) . ?
C49 C50 1.389(5) . ?
C49 C54 1.398(4) . ?
C50 C51 1.412(5) . ?
C51 C52 1.383(5) . ?
C52 C53 1.384(5) . ?
C53 C54 1.398(5) . ?
C100 C102 1.387(5) . ?
C101 C103 1.391(5) . ?
C102 C104 1.395(4) . ?
C103 C104 1.390(5) . ?
C104 C105 1.420(4) . ?
C105 C205 1.199(5) . ?
C200 C202 1.385(5) . ?
C201 C203 1.375(5) . ?
C202 C204 1.388(4) . ?
C203 C204 1.390(5) . ?
C204 C205 1.441(4) 2_665 ?
C205 C204 1.441(4) 2_665 ?
P10 F11 1.584(3) . ?
P10 F14 1.593(3) . ?
P10 F12 1.598(2) . ?
P10 F10 1.602(3) . ?
P10 F15 1.602(2) . ?
P10 F13 1.607(3) . ?
P20 F21 1.549(3) . ?
P20 F22 1.589(3) . ?
P20 F25 1.589(3) . ?
P20 F20 1.596(3) . ?
P20 F23 1.598(3) . ?
P20 F24 1.608(3) . ?
